data_7242221
loop_
_publ_author_name
'Kassin, Victor-Emmanuel H.'
'Morodo, Romain'
'Toupy, Thomas'
'Jacquemin, Isaline'
'Van Hecke, Kristof'
'Robiette, Rapha\"el'
'Monbaliu, Jean-Christophe M.'

_publ_section_title
;
 A modular, low footprint and scalable flow platform for the expedient
 \a-aminohydroxylation of enolizable ketones
;
_journal_issue 6
_journal_name_full 'Green Chemistry'
_journal_page_first 2336
_journal_page_last 2351
_journal_paper_doi 10.1039/D0GC04395H
_journal_volume 23
_journal_year 2021
_chemical_formula_moiety 'C8 H8 N2 O2'
_chemical_formula_sum 'C8 H8 N2 O2'
_chemical_formula_weight 164.16
_space_group_crystal_system monoclinic
_space_group_IT_number 15
_space_group_name_Hall '-C 2yc'
_space_group_name_H-M_alt 'C 1 2/c 1'
_atom_sites_solution_hydrogens mixed
_atom_sites_solution_primary direct
_audit_creation_date 2018-05-23
_audit_creation_method
;
Olex2 1.2
(compiled May 18 2018 14:05:52 for OlexSys, GUI svn.r5497)
;
_audit_update_record
;
2020-11-24 deposited with the CCDC.	2021-02-01 downloaded from the CCDC.
;
_cell_angle_alpha 90
_cell_angle_beta 101.7022(19)
_cell_angle_gamma 90
_cell_formula_units_Z 8
_cell_length_a 18.9356(3)
_cell_length_b 3.81317(10)
_cell_length_c 21.6720(5)
_cell_measurement_reflns_used 14698
_cell_measurement_temperature 100.0(1)
_cell_measurement_theta_max 74.6410
_cell_measurement_theta_min 4.1480
_cell_volume 1532.29(6)
_computing_cell_refinement 'CrysAlisPro 1.171.38.41 (Rigaku OD, 2015)'
_computing_data_collection 'CrysAlisPro 1.171.38.41 (Rigaku OD, 2015)'
_computing_data_reduction 'CrysAlisPro 1.171.38.41 (Rigaku OD, 2015)'
_computing_molecular_graphics 'Olex2 (Dolomanov et al., 2009)'
_computing_publication_material 'Olex2 (Dolomanov et al., 2009)'
_computing_structure_refinement 'ShelXL (Sheldrick, 2015)'
_computing_structure_solution 'ShelXS (Sheldrick, 2008)'
_diffrn_ambient_environment N~2~
_diffrn_ambient_temperature 100.0(1)
_diffrn_detector 'CCD plate'
_diffrn_detector_area_resol_mean 10.4839
_diffrn_detector_type Atlas
_diffrn_measured_fraction_theta_full 1.000
_diffrn_measured_fraction_theta_max 0.997
_diffrn_measurement_details
;
List of Runs (angles in degrees, time in seconds):

  # Type    Start    End  Width  t~exp~   \w     \q     \k     \f   Frames
#--------------------------------------------------------------------------
  1  \w   -114.00 -14.00   1.00    1.00    --  -41.80 -57.00-180.00  100
  2  \w    -74.00  34.00   1.00    1.00    --  -41.80  77.00  90.00  108
  3  \w   -114.00 -14.00   1.00    1.00    --  -41.80 -57.00  90.00  100
  4  \w   -114.00 -14.00   1.00    1.00    --  -41.80 -57.00 -30.00  100
  5  \w    -34.00  74.00   1.00    1.00    --   41.80 -77.00-180.00  108
  6  \w     23.00  98.00   1.00    1.00    --   41.80-125.00  60.00   75
  7  \w      5.00  32.00   1.00    1.00    --   42.00  90.00  98.07   27
  8  \w     11.00  38.00   1.00    1.00    --   46.00  84.00 176.00   27
  9  \w     12.00  40.00   1.00    1.00    --   46.00  83.00 -75.64   28
 10  \w     17.00  45.00   1.00    1.00    --   50.00  80.00-149.23   28
 11  \w     16.00  45.00   1.00    1.00    --   50.00  81.00 112.39   29
 12  \w     16.00  45.00   1.00    1.00    --   50.00  81.00   2.03   29
 13  \w     33.00 142.00   1.00    1.00    --   66.00  77.00  39.37  109
 14  \w     34.00 141.00   1.00    1.00    --   66.00  75.00 169.00  107
 15  \w     34.00 142.00   1.00    1.00    --   66.00  76.00 -85.20  108
 16  \w     34.00 142.00   1.00    1.00    --   66.00  76.00 -55.27  108
 17  \w     37.00 146.00   1.00    1.00    --   70.00  77.00-123.20  109
 18  \w     38.00 146.00   1.00    1.00    --   70.00  76.00  68.89  108
 19  \w     37.00 146.00   1.00    1.00    --   70.00  77.00 131.98  109
 20  \w     42.00 150.00   1.00    1.00    --   74.00  76.00-179.27  108
 21  \w     42.00 149.00   1.00    1.00    --   74.00  75.00 -57.94  107
 22  \w     41.00 150.00   1.00    1.00    --   74.00  77.00 -29.52  109
 23  \w     41.00 150.00   1.00    1.00    --   74.00  77.00   0.21  109
 24  \w     41.00 150.00   1.00    1.00    --   74.00  77.00-152.61  109
 25  \w     47.00 152.00   1.00    1.00    --   78.00  71.00  95.87  105
 26  \w     51.00 156.00   1.00    1.00    --   82.00  71.00  73.73  105
 27  \w     54.00 162.00   1.00    1.00    --   86.00  76.00-107.65  108
 28  \w     59.00 164.00   1.00    1.00    --   90.00  71.00 113.00  105
 29  \w     59.00 164.00   1.00    1.00    --   90.00  72.00   1.09  105
 30  \w     60.00 163.00   1.00    1.00    --   90.00  65.00-142.90  103
 31  \w     65.00 166.00   1.00    1.00    --   94.00  61.00 -17.07  101
 32  \w     67.00 172.00   1.00    1.00    --   98.00  70.00 168.73  105
 33  \w     36.00 117.00   1.00    1.00    --  109.13-125.00-120.00   81
 34  \w     77.00 178.00   1.00    1.00    --  109.13  77.00 120.00  101
 35  \w     80.00 178.00   1.00    1.00    --  109.13  61.00  90.00   98
 36  \w     26.00 110.00   1.00    1.00    --  109.13 -94.00 -30.00   84
 37  \w     33.00 142.00   1.00    1.00    --  109.13 -77.00  60.00  109
 38  \w     77.00 178.00   1.00    1.00    --  109.13  77.00  60.00  101
 39  \w     36.00 117.00   1.00    1.00    --  109.13-125.00 -60.00   81
 40  \w     77.00 178.00   1.00    1.00    --  109.13  77.00  30.00  101
 41  \w     80.00 178.00   1.00    1.00    --  109.13  61.00 -90.00   98
 42  \w     77.00 178.00   1.00    1.00    --  109.13  77.00-180.00  101
 43  \w     83.00 178.00   1.00    1.00    --  109.13  45.00 -30.00   95
 44  \w     77.00 178.00   1.00    1.00    --  109.13  77.00 -90.00  101
 45  \w     77.00 178.00   1.00    1.00    --  109.13  77.00-150.00  101
 46  \w     77.00 178.00   1.00    1.00    --  109.13  77.00   0.00  101
 47  \w     26.00 110.00   1.00    1.00    --  109.13 -94.00  30.00   84
 48  \w     82.00 178.00   1.00    1.00    --  110.00  55.00-107.29   96
 49  \w     17.00 116.00   1.00    1.00    --   41.80  38.00 120.00   99
 50  \w     16.00 115.00   1.00    1.00    --   41.80  43.00  25.80   99
 51  \w      1.00 122.00   1.00    1.00    --   41.80  19.00   0.00  121
 52  \w      7.00  36.00   1.00    1.00    --   42.00  85.00 -86.03   29
 53  \w     11.00  38.00   1.00    1.00    --   46.00  84.00-131.82   27
 54  \w     11.00  38.00   1.00    1.00    --   46.00  84.00  95.57   27
 55  \w     30.00 138.00   1.00    1.00    --   62.00  76.00  87.47  108
 56  \w     30.00 137.00   1.00    1.00    --   62.00  75.00  -3.45  107
 57  \w     29.00 138.00   1.00    1.00    --   62.00  77.00-162.14  109
 58  \w     35.00 140.00   1.00    1.00    --   66.00  72.00  29.25  105
 59  \w     34.00 141.00   1.00    1.00    --   66.00  75.00 107.96  107
 60  \w     38.00 146.00   1.00    1.00    --   70.00  76.00 -46.99  108
 61  \w     38.00 146.00   1.00    1.00    --   70.00  76.00-159.25  108
 62  \w     38.00 145.00   1.00    1.00    --   70.00  75.00 124.67  107
 63  \w     43.00 147.00   1.00    1.00    --   74.00  69.00 -74.31  104
 64  \w     51.00 150.00   1.00    1.00    --   78.00  52.00  69.38   99
 65  \w     48.00 151.00   1.00    1.00    --   78.00  67.00-141.95  103
 66  \w     52.00 155.00   1.00    1.00    --   82.00  65.00  72.36  103
 67  \w     21.00 178.00   1.00    1.00    --  109.13   0.00-150.00  157
 68  \w     21.00 178.00   1.00    1.00    --  109.13   0.00-180.00  157
 69  \w     80.00 178.00   1.00    1.00    --  109.13  61.00-150.00   98
 70  \w     36.00 117.00   1.00    1.00    --  109.13-125.00 -30.00   81
 71  \w     77.00 178.00   1.00    1.00    --  109.13  77.00  90.00  101
 72  \w     77.00 178.00   1.00    1.00    --  109.13  77.00-120.00  101
 73  \w     80.00 178.00   1.00    1.00    --  109.13  61.00  60.00   98
 74  \w     80.00 178.00   1.00    1.00    --  109.13  61.00 -30.00   98
 75  \w     83.00 178.00   1.00    1.00    --  109.13  45.00  30.00   95
 76  \w     36.00 117.00   1.00    1.00    --  109.13-125.00-150.00   81
 77  \w     21.00  94.00   1.00    1.00    --  109.13   0.00   0.00   73
 78  \w     80.00 178.00   1.00    1.00    --  109.13  61.00 150.00   98
 79  \w     21.00 178.00   1.00    1.00    --  109.13   0.00 -30.00  157
 80  \w     21.00 178.00   1.00    1.00    --  109.13   0.00 -60.00  157
 81  \w     80.00 178.00   1.00    1.00    --  109.13  61.00 120.00   98
 82  \w     21.00 178.00   1.00    1.00    --  109.13   0.00 -90.00  157
 83  \w     21.00 178.00   1.00    1.00    --  109.13   0.00-120.00  157
 84  \w     80.00 178.00   1.00    1.00    --  109.13  61.00  30.00   98
;
_diffrn_measurement_device 'four-circle diffractometer'
_diffrn_measurement_device_type 'SuperNova, Dual, Cu at zero, Atlas'
_diffrn_measurement_method '\w scans'
_diffrn_orient_matrix_type 'CrysAlisPro convention (1999,Acta A55,543-557)'
_diffrn_orient_matrix_UB_11 0.0214467000
_diffrn_orient_matrix_UB_12 0.2582056000
_diffrn_orient_matrix_UB_13 0.0553363000
_diffrn_orient_matrix_UB_21 0.0792303000
_diffrn_orient_matrix_UB_22 -0.1165705000
_diffrn_orient_matrix_UB_23 0.0079177000
_diffrn_orient_matrix_UB_31 0.0127838000
_diffrn_orient_matrix_UB_32 0.2881895000
_diffrn_orient_matrix_UB_33 -0.0463009000
_diffrn_radiation_monochromator mirror
_diffrn_radiation_probe x-ray
_diffrn_radiation_type CuK\a
_diffrn_radiation_wavelength 1.54184
_diffrn_reflns_av_R_equivalents 0.0497
_diffrn_reflns_av_unetI/netI 0.0128
_diffrn_reflns_Laue_measured_fraction_full 1.000
_diffrn_reflns_Laue_measured_fraction_max 0.997
_diffrn_reflns_limit_h_max 23
_diffrn_reflns_limit_h_min -23
_diffrn_reflns_limit_k_max 4
_diffrn_reflns_limit_k_min -4
_diffrn_reflns_limit_l_max 27
_diffrn_reflns_limit_l_min -27
_diffrn_reflns_number 38369
_diffrn_reflns_point_group_measured_fraction_full 1.000
_diffrn_reflns_point_group_measured_fraction_max 0.997
_diffrn_reflns_theta_full 67.684
_diffrn_reflns_theta_max 75.275
_diffrn_reflns_theta_min 4.166
_diffrn_source 'micro-focus sealed X-ray tube'
_diffrn_source_type 'SuperNova (Cu) X-ray Source'
_exptl_absorpt_coefficient_mu 0.876
_exptl_absorpt_correction_T_max 0.976
_exptl_absorpt_correction_T_min 0.938
_exptl_absorpt_correction_type gaussian
_exptl_absorpt_process_details
;
CrysAlisPro 1.171.38.41 (Rigaku Oxford Diffraction, 2015)
Numerical absorption correction based on gaussian integration over
			a multifaceted crystal model
Empirical absorption correction using spherical harmonics,
 implemented in SCALE3 ABSPACK scaling algorithm.
;
_exptl_crystal_colour 'clear colourless'
_exptl_crystal_colour_lustre clear
_exptl_crystal_colour_primary colourless
_exptl_crystal_density_diffrn 1.423
_exptl_crystal_description plate
_exptl_crystal_F_000 688
_exptl_crystal_size_max 0.237
_exptl_crystal_size_mid 0.192
_exptl_crystal_size_min 0.085
_refine_diff_density_max 0.197
_refine_diff_density_min -0.246
_refine_diff_density_rms 0.044
_refine_ls_extinction_method none
_refine_ls_goodness_of_fit_ref 1.043
_refine_ls_hydrogen_treatment mixed
_refine_ls_matrix_type full
_refine_ls_number_parameters 116
_refine_ls_number_reflns 1577
_refine_ls_number_restraints 0
_refine_ls_restrained_S_all 1.043
_refine_ls_R_factor_all 0.0440
_refine_ls_R_factor_gt 0.0378
_refine_ls_shift/su_max 0.000
_refine_ls_shift/su_mean 0.000
_refine_ls_structure_factor_coef Fsqd
_refine_ls_weighting_details 'w=1/[\s^2^(Fo^2^)+(0.0578P)^2^+1.2741P] where P=(Fo^2^+2Fc^2^)/3'
_refine_ls_weighting_scheme calc
_refine_ls_wR_factor_gt 0.0990
_refine_ls_wR_factor_ref 0.1050
_reflns_Friedel_coverage 0.000
_reflns_number_gt 1386
_reflns_number_total 1577
_reflns_threshold_expression 'I > 2\s(I)'
_cod_data_source_file d0gc04395h2.cif
_cod_data_source_block jcm003
_cod_depositor_comments 'Adding full bibliography for 7242218--7242224.cif.'
_cod_original_cell_volume 1532.30(6)
_cod_database_code 7242221
_shelxl_version_number 2013-4
_chemical_oxdiff_formula 'C8 H8 N2 O2'
_shelx_space_group_comment
;
The symmetry employed for this shelxl refinement is uniquely defined
by the following loop, which should always be used as a source of
symmetry information in preference to the above space-group names.
They are only intended as comments.
;
_reflns_odcompleteness_completeness 99.94
_reflns_odcompleteness_iscentric 1
_reflns_odcompleteness_theta 66.97
_olex2_refinement_description
;
1. Fixed Uiso
 At 1.2 times of:
  All C(H) groups, All C(H,H,H) groups
 At 1.5 times of:
  All O(H) groups
2.a Aromatic/amide H refined with riding coordinates:
 C4(H4), C5(H5), C6(H6), C7(H7), C8(H8)
2.b Idealised tetrahedral OH refined as rotating group:
 O1(H1)
;
_olex2_exptl_crystal_mounting_method 'mounted on a nylon loop'
_olex2_submission_special_instructions 'No special instructions were received'
_oxdiff_exptl_absorpt_empirical_details
;
Empirical correction (ABSPACK) includes:
- Absorption correction using spherical harmonics
- Frame scaling
;
_oxdiff_exptl_absorpt_empirical_full_max 1.601
_oxdiff_exptl_absorpt_empirical_full_min 0.667

loop_
_space_group_symop_operation_xyz
'x, y, z'
'-x, y, -z+1/2'
'x+1/2, y+1/2, z'
'-x+1/2, y+1/2, -z+1/2'
'-x, -y, -z'
'x, -y, z-1/2'
'-x+1/2, -y+1/2, -z'
'x+1/2, -y+1/2, z-1/2'

loop_
_atom_site_label
_atom_site_type_symbol
_atom_site_fract_x
_atom_site_fract_y
_atom_site_fract_z
_atom_site_U_iso_or_equiv
_atom_site_adp_type
_atom_site_occupancy
_atom_site_site_symmetry_order
_atom_site_calc_flag
_atom_site_refinement_flags_posn
_atom_site_refinement_flags_adp
_atom_site_refinement_flags_occupancy
_atom_site_disorder_assembly
_atom_site_disorder_group
O1 O 0.56583(4) 0.0283(3) 0.46114(4) 0.0272(3) Uani 1 1 d . . . . .
H1 H 0.5661 -0.0490 0.4975 0.041 Uiso 1 1 calc GR . . . .
O2 O 0.42177(5) 0.3972(3) 0.27929(4) 0.0340(3) Uani 1 1 d . . . . .
N1 N 0.49435(5) 0.1148(3) 0.43139(5) 0.0231(3) Uani 1 1 d . . . . .
N2 N 0.55296(6) 0.2971(4) 0.35094(6) 0.0306(3) Uani 1 1 d . . . . .
C1 C 0.49430(7) 0.2429(4) 0.37610(6) 0.0230(3) Uani 1 1 d . . . . .
C2 C 0.42287(7) 0.3303(4) 0.33458(6) 0.0236(3) Uani 1 1 d . . . . .
C3 C 0.35531(7) 0.3236(4) 0.35955(6) 0.0214(3) Uani 1 1 d . . . . .
C4 C 0.35172(7) 0.4496(4) 0.41914(6) 0.0230(3) Uani 1 1 d . . . . .
H4 H 0.3937 0.5386 0.4462 0.028 Uiso 1 1 calc R . . . .
C5 C 0.28664(7) 0.4443(4) 0.43879(6) 0.0265(3) Uani 1 1 d . . . . .
H5 H 0.2840 0.5311 0.4794 0.032 Uiso 1 1 calc R . . . .
C6 C 0.22506(7) 0.3131(4) 0.39961(7) 0.0289(3) Uani 1 1 d . . . . .
H6 H 0.1808 0.3061 0.4138 0.035 Uiso 1 1 calc R . . . .
H2A H 0.5468(9) 0.343(5) 0.3104(9) 0.035 Uiso 1 1 d R . . . .
H2B H 0.5933(9) 0.201(5) 0.3722(8) 0.035 Uiso 1 1 d R . . . .
C7 C 0.22813(7) 0.1920(4) 0.33980(7) 0.0282(3) Uani 1 1 d . . . . .
H7 H 0.1859 0.1040 0.3129 0.034 Uiso 1 1 calc R . . . .
C8 C 0.29297(7) 0.1999(4) 0.31956(6) 0.0240(3) Uani 1 1 d . . . . .
H8 H 0.2951 0.1209 0.2784 0.029 Uiso 1 1 calc R . . . .

loop_
_atom_site_aniso_label
_atom_site_aniso_U_11
_atom_site_aniso_U_22
_atom_site_aniso_U_33
_atom_site_aniso_U_23
_atom_site_aniso_U_13
_atom_site_aniso_U_12
O1 0.0216(5) 0.0408(6) 0.0181(5) 0.0047(4) 0.0018(3) 0.0022(4)
O2 0.0274(5) 0.0593(7) 0.0163(5) 0.0065(5) 0.0065(4) 0.0040(5)
N1 0.0205(5) 0.0308(6) 0.0171(5) 0.0007(4) 0.0020(4) 0.0007(4)
N2 0.0226(6) 0.0517(8) 0.0179(6) 0.0066(5) 0.0053(4) 0.0014(5)
C1 0.0224(6) 0.0298(7) 0.0173(6) -0.0018(5) 0.0048(5) -0.0006(5)
C2 0.0251(6) 0.0296(7) 0.0161(6) 0.0003(5) 0.0044(5) 0.0005(5)
C3 0.0232(6) 0.0242(7) 0.0171(6) 0.0027(5) 0.0046(5) 0.0019(5)
C4 0.0272(6) 0.0242(7) 0.0173(6) 0.0013(5) 0.0042(5) 0.0024(5)
C5 0.0337(7) 0.0292(8) 0.0184(6) 0.0031(5) 0.0093(5) 0.0070(6)
C6 0.0248(6) 0.0353(8) 0.0291(7) 0.0095(6) 0.0111(5) 0.0062(6)
C7 0.0239(6) 0.0326(8) 0.0264(7) 0.0062(6) 0.0015(5) -0.0010(5)
C8 0.0276(6) 0.0272(7) 0.0167(6) 0.0008(5) 0.0035(5) 0.0009(5)

loop_
_atom_type_symbol
_atom_type_description
_atom_type_scat_dispersion_real
_atom_type_scat_dispersion_imag
_atom_type_scat_source
C C 0.0181 0.0091 'International Tables Vol C Tables 4.2.6.8 and 6.1.1.4'
H H 0.0000 0.0000 'International Tables Vol C Tables 4.2.6.8 and 6.1.1.4'
N N 0.0311 0.0180 'International Tables Vol C Tables 4.2.6.8 and 6.1.1.4'
O O 0.0492 0.0322 'International Tables Vol C Tables 4.2.6.8 and 6.1.1.4'

loop_
_exptl_crystal_face_index_h
_exptl_crystal_face_index_k
_exptl_crystal_face_index_l
_exptl_crystal_face_perp_dist
-1 2 -2 0.0745
7 -1 -13 0.1392
1 -2 1 0.1044
-7 1 12 0.0279
-10 1 -4 0.0565
-12 0 -1 0.0553
11 0 2 0.0180
10 -1 4 0.0339

loop_
_geom_angle_atom_site_label_1
_geom_angle_atom_site_label_2
_geom_angle_atom_site_label_3
_geom_angle
_geom_angle_site_symmetry_1
_geom_angle_site_symmetry_3
_geom_angle_publ_flag
C1 N1 O1 109.33(10) . . ?
N1 C1 N2 125.89(12) . . ?
N1 C1 C2 118.04(11) . . ?
N2 C1 C2 116.04(11) . . ?
O2 C2 C1 117.92(11) . . ?
O2 C2 C3 121.07(11) . . ?
C3 C2 C1 120.98(11) . . ?
C4 C3 C2 122.62(12) . . ?
C4 C3 C8 119.85(12) . . ?
C8 C3 C2 117.46(11) . . ?
C5 C4 C3 119.65(12) . . ?
C4 C5 C6 120.45(12) . . ?
C7 C6 C5 120.12(12) . . ?
C8 C7 C6 119.73(12) . . ?
C7 C8 C3 120.17(12) . . ?

loop_
_geom_bond_atom_site_label_1
_geom_bond_atom_site_label_2
_geom_bond_distance
_geom_bond_site_symmetry_2
_geom_bond_publ_flag
O1 N1 1.4151(13) . ?
O2 C2 1.2211(16) . ?
N1 C1 1.2937(17) . ?
N2 C1 1.3490(16) . ?
C1 C2 1.5021(17) . ?
C2 C3 1.4870(17) . ?
C3 C4 1.3923(18) . ?
C3 C8 1.3971(18) . ?
C4 C5 1.3831(18) . ?
C5 C6 1.389(2) . ?
C6 C7 1.388(2) . ?
C7 C8 1.3854(18) . ?

loop_
_exptl_oxdiff_crystal_face_indexfrac_h
_exptl_oxdiff_crystal_face_indexfrac_k
_exptl_oxdiff_crystal_face_indexfrac_l
_exptl_oxdiff_crystal_face_x
_exptl_oxdiff_crystal_face_y
_exptl_oxdiff_crystal_face_z
-1.0031 1.9998 -2.0010 0.3841 -0.3284 0.6561
7.0002 -1.0003 -12.9952 -0.8272 0.5683 0.4029
1.0028 -1.9998 1.0014 -0.4395 0.3205 -0.6099
-7.0005 1.0002 11.9955 0.7719 -0.5763 -0.3566
-10.0073 0.9994 -3.9986 -0.1778 -0.9410 0.3452
-12.0064 -0.0005 -0.9986 -0.3129 -0.9591 -0.1074
11.0062 0.0005 1.9983 0.3468 0.8878 0.0483
10.0073 -0.9994 3.9986 0.1778 0.9410 -0.3452
